data_9009469
loop_
_publ_author_name
'Peterson, R. C.'
'Miller, I.'

_publ_section_title
;
 Crystal structure and cation distribution in freibergite and tetrahedrite
;
_journal_name_full 'Mineralogical Magazine'
_journal_page_first 717
_journal_page_last 721
_journal_paper_doi 10.1180/minmag.1986.050.358.19
_journal_volume 50
_journal_year 1986
_chemical_compound_source 'Turquetil Lake, Northwest Territories, Canada'
_chemical_formula_sum 'As0.28 Cu10.08 Fe0.96 S13 Sb3.72 Zn0.96'
_chemical_name_mineral Tetrahedrite
_space_group_IT_number 217
_symmetry_space_group_name_Hall 'I -4 2 3'
_symmetry_space_group_name_H-M 'I -4 3 m'
_cell_angle_alpha 90
_cell_angle_beta 90
_cell_angle_gamma 90
_cell_length_a 10.364
_cell_length_b 10.364
_cell_length_c 10.364
_cell_formula_units_Z 2
_cell_volume 1113.223
_database_code_amcsd 0014485
_exptl_crystal_density_diffrn 4.916
_cod_original_formula_sum '(Cu10.08 Fe.96 Zn.96) (Sb3.72 As.28) S13'
_cod_database_code 9009469

loop_
_space_group_symop_operation_xyz
x,y,z
1/2+x,1/2+y,1/2+z
-z,x,-y
1/2-z,1/2+x,1/2-y
-y,z,-x
1/2-y,1/2+z,1/2-x
-x,y,-z
1/2-x,1/2+y,1/2-z
x,-z,-y
1/2+x,1/2-z,1/2-y
z,-y,-x
1/2+z,1/2-y,1/2-x
y,-x,-z
1/2+y,1/2-x,1/2-z
x,z,y
1/2+x,1/2+z,1/2+y
z,y,x
1/2+z,1/2+y,1/2+x
y,x,z
1/2+y,1/2+x,1/2+z
-z,-x,y
1/2-z,1/2-x,1/2+y
-y,-z,x
1/2-y,1/2-z,1/2+x
-x,-y,z
1/2-x,1/2-y,1/2+z
z,-x,-y
1/2+z,1/2-x,1/2-y
y,-z,-x
1/2+y,1/2-z,1/2-x
x,-y,-z
1/2+x,1/2-y,1/2-z
-x,z,-y
1/2-x,1/2+z,1/2-y
-z,y,-x
1/2-z,1/2+y,1/2-x
-y,x,-z
1/2-y,1/2+x,1/2-z
-x,-z,y
1/2-x,1/2-z,1/2+y
-z,-y,x
1/2-z,1/2-y,1/2+x
-y,-x,z
1/2-y,1/2-x,1/2+z
z,x,y
1/2+z,1/2+x,1/2+y
y,z,x
1/2+y,1/2+z,1/2+x

loop_
_atom_site_aniso_label
_atom_site_aniso_U_11
_atom_site_aniso_U_22
_atom_site_aniso_U_33
_atom_site_aniso_U_12
_atom_site_aniso_U_13
_atom_site_aniso_U_23
Cu1 0.01850 0.01469 0.01469 0.00000 0.00000 0.00000
Fe1 0.01850 0.01469 0.01469 0.00000 0.00000 0.00000
Zn1 0.01850 0.01469 0.01469 0.00000 0.00000 0.00000
Cu2 0.01306 0.07020 0.07020 0.00000 0.00000 -0.05224
Fe2 0.01306 0.07020 0.07020 0.00000 0.00000 -0.05224
Zn2 0.01306 0.07020 0.07020 0.00000 0.00000 -0.05224
Sb 0.01524 0.01524 0.01524 -0.00218 -0.00218 -0.00218
As 0.01524 0.01524 0.01524 -0.00218 -0.00218 -0.00218
S1 0.01360 0.01360 0.00871 -0.00272 -0.00054 -0.00054

loop_
_atom_site_label
_atom_site_fract_x
_atom_site_fract_y
_atom_site_fract_z
_atom_site_occupancy
_atom_site_U_iso_or_equiv
Cu1 0.25000 0.50000 0.00000 0.84000 ?
Fe1 0.25000 0.50000 0.00000 0.08000 ?
Zn1 0.25000 0.50000 0.00000 0.08000 ?
Cu2 0.21650 0.00000 0.00000 0.84000 ?
Fe2 0.21650 0.00000 0.00000 0.08000 ?
Zn2 0.21650 0.00000 0.00000 0.08000 ?
Sb 0.26790 0.26790 0.26790 0.93000 ?
As 0.26790 0.26790 0.26790 0.07000 ?
S1 0.11590 0.11590 0.36150 1.00000 ?
S2 0.00000 0.00000 0.00000 1.00000 0.01596

loop_
_cod_related_entry_id
_cod_related_entry_database
_cod_related_entry_code
1 AMCSD 0014485
